data_7720554
loop_
_publ_author_name
'Hoffman, Nicholas A.'
'Emslie, David J. H.'

_publ_section_title
;
 Gold(I) alkoxide and thiolate complexes as potential atomic layer
 deposition precursors.
;
_journal_issue 3
_journal_name_full 'Dalton transactions (Cambridge, England : 2003)'
_journal_page_first 1234
_journal_page_last 1247
_journal_paper_doi 10.1039/d5dt02836a
_journal_volume 55
_journal_year 2026
_chemical_formula_moiety 'C13 H21 Au F9 O P'
_chemical_formula_sum 'C13 H21 Au F9 O P'
_chemical_formula_weight 592.23
_chemical_name_systematic Au(pftb)(PiPr3)
_space_group_crystal_system monoclinic
_space_group_IT_number 14
_space_group_name_Hall '-P 2ybc'
_space_group_name_H-M_alt 'P 1 21/c 1'
_atom_sites_solution_hydrogens geom
_atom_sites_solution_primary dual
_audit_creation_date 2025-11-11
_audit_creation_method
;
Olex2 1.5
(compiled 2025.07.13 svn.rb7424aed for OlexSys, GUI svn.r7314)
;
_audit_update_record
;
2025-11-14 deposited with the CCDC.	2025-12-16 downloaded from the CCDC.
;
_cell_angle_alpha 90
_cell_angle_beta 92.614(15)
_cell_angle_gamma 90
_cell_formula_units_Z 4
_cell_length_a 7.328(2)
_cell_length_b 17.503(2)
_cell_length_c 14.509(4)
_cell_measurement_reflns_used 5560
_cell_measurement_temperature 100
_cell_measurement_theta_max 31.70
_cell_measurement_theta_min 2.72
_cell_volume 1859.0(8)
_computing_cell_refinement 'SAINT V8.40B (2, 2016)'
_computing_data_reduction 'SAINT V8.40B (2, 2016)'
_computing_molecular_graphics 'Olex2 1.5 (Dolomanov et al., 2009)'
_computing_publication_material 'Olex2 1.5 (Dolomanov et al., 2009)'
_computing_structure_refinement 'SHELXL 2019/3 (Sheldrick, 2015)'
_computing_structure_solution 'SHELXT 2018/2 (Sheldrick, 2018)'
_diffrn_ambient_temperature 100.00
_diffrn_measured_fraction_theta_full 0.989
_diffrn_measured_fraction_theta_max 0.990
_diffrn_measurement_details
;
452 frames, detector distance = 100.0 mm
;
_diffrn_measurement_device '2-circle goniometer'
_diffrn_measurement_device_type 'STOE IPDS II'
_diffrn_measurement_method 'rotation method'
_diffrn_radiation_type MoK\a
_diffrn_radiation_wavelength 0.71073
_diffrn_reflns_av_R_equivalents 0.0222
_diffrn_reflns_av_unetI/netI 0.0206
_diffrn_reflns_Laue_measured_fraction_full 0.989
_diffrn_reflns_Laue_measured_fraction_max 0.990
_diffrn_reflns_limit_h_max 10
_diffrn_reflns_limit_h_min -10
_diffrn_reflns_limit_k_max 24
_diffrn_reflns_limit_k_min -24
_diffrn_reflns_limit_l_max 20
_diffrn_reflns_limit_l_min -19
_diffrn_reflns_number 21050
_diffrn_reflns_point_group_measured_fraction_full 0.989
_diffrn_reflns_point_group_measured_fraction_max 0.990
_diffrn_reflns_theta_full 25.242
_diffrn_reflns_theta_max 29.574
_diffrn_reflns_theta_min 2.327
_exptl_absorpt_coefficient_mu 8.085
_exptl_absorpt_correction_T_max 0.7464
_exptl_absorpt_correction_T_min 0.5707
_exptl_absorpt_correction_type multi-scan
_exptl_absorpt_process_details
;
SADABS-2016/2 (Bruker,2016/2) was used for absorption correction.
wR2(int) was 0.0742 before and 0.0255 after correction.
The Ratio of minimum to maximum transmission is 0.7646.
The \l/2 correction factor is Not present.
;
_exptl_crystal_colour 'clear colourless'
_exptl_crystal_colour_lustre clear
_exptl_crystal_colour_primary colourless
_exptl_crystal_density_diffrn 2.116
_exptl_crystal_description block
_exptl_crystal_F_000 1128
_exptl_crystal_size_max 0.17
_exptl_crystal_size_mid 0.15
_exptl_crystal_size_min 0.07
_refine_diff_density_max 0.618
_refine_diff_density_min -0.544
_refine_diff_density_rms 0.091
_refine_ls_extinction_method none
_refine_ls_goodness_of_fit_ref 1.013
_refine_ls_hydrogen_treatment constr
_refine_ls_matrix_type full
_refine_ls_number_parameters 232
_refine_ls_number_reflns 5156
_refine_ls_number_restraints 0
_refine_ls_restrained_S_all 1.013
_refine_ls_R_factor_all 0.0199
_refine_ls_R_factor_gt 0.0153
_refine_ls_shift/su_max 0.001
_refine_ls_shift/su_mean 0.000
_refine_ls_structure_factor_coef Fsqd
_refine_ls_weighting_details 'w=1/[\s^2^(Fo^2^)+(0.0159P)^2^] where P=(Fo^2^+2Fc^2^)/3'
_refine_ls_weighting_scheme calc
_refine_ls_wR_factor_gt 0.0306
_refine_ls_wR_factor_ref 0.0314
_reflns_Friedel_coverage 0.000
_reflns_number_gt 4491
_reflns_number_total 5156
_reflns_threshold_expression 'I > 2\s(I)'
_cod_data_source_file d5dt02836a2.cif
_cod_data_source_block Au_pftb_PiPr3
_cod_original_cell_volume 1858.8(8)
_cod_database_code 7720554
_shelx_shelxl_version_number 2019/3
_shelx_space_group_comment
;
The symmetry employed for this shelxl refinement is uniquely defined
by the following loop, which should always be used as a source of
symmetry information in preference to the above space-group names.
They are only intended as comments.
;
_shelx_estimated_absorpt_t_max 0.601
_shelx_estimated_absorpt_t_min 0.340
_olex2_refinement_description
;
1. Fixed Uiso
 At 1.2 times of:
  All C(H) groups
 At 1.5 times of:
  All C(H,H,H) groups
2.a Ternary CH refined with riding coordinates:
 C5(H5), C8(H8), C11(H11)
2.b Idealised Me refined as rotating group:
 C6(H6A,H6B,H6C), C7(H7A,H7B,H7C), C9(H9A,H9B,H9C), C10(H10A,H10B,H10C),
 C12(H12A,H12B,H12C), C13(H13A,H13B,H13C)
;
_olex2_submission_special_instructions 'No special instructions were received'

loop_
_space_group_symop_operation_xyz
'x, y, z'
'-x, y+1/2, -z+1/2'
'-x, -y, -z'
'x, -y-1/2, z-1/2'

loop_
_atom_site_label
_atom_site_type_symbol
_atom_site_fract_x
_atom_site_fract_y
_atom_site_fract_z
_atom_site_U_iso_or_equiv
_atom_site_adp_type
_atom_site_occupancy
_atom_site_site_symmetry_order
_atom_site_calc_flag
_atom_site_refinement_flags_posn
_atom_site_refinement_flags_adp
_atom_site_refinement_flags_occupancy
_atom_site_disorder_assembly
_atom_site_disorder_group
Au1 Au 0.32799(2) 0.39545(2) 0.35585(2) 0.01213(2) Uani 1 1 d . . . . .
P1 P 0.55374(7) 0.46427(3) 0.30000(3) 0.01142(9) Uani 1 1 d . . . . .
F1 F 0.2241(2) 0.24166(8) 0.57962(9) 0.0331(3) Uani 1 1 d . . . . .
F2 F 0.42414(17) 0.25559(8) 0.47743(10) 0.0311(3) Uani 1 1 d . . . . .
F3 F 0.27787(19) 0.14974(7) 0.48583(10) 0.0324(3) Uani 1 1 d . . . . .
F4 F -0.11530(17) 0.28535(7) 0.53294(8) 0.0221(3) Uani 1 1 d . . . . .
F5 F -0.09647(17) 0.16813(6) 0.48949(9) 0.0247(3) Uani 1 1 d . . . . .
F6 F -0.21231(16) 0.25315(7) 0.39657(9) 0.0228(3) Uani 1 1 d . . . . .
F7 F 0.06019(18) 0.14676(7) 0.32844(9) 0.0275(3) Uani 1 1 d . . . . .
F8 F 0.29940(17) 0.21449(7) 0.30466(9) 0.0240(3) Uani 1 1 d . . . . .
F9 F 0.03399(19) 0.25659(7) 0.26248(9) 0.0273(3) Uani 1 1 d . . . . .
O1 O 0.12261(18) 0.33600(7) 0.41576(9) 0.0140(3) Uani 1 1 d . . . . .
C1 C 0.1113(3) 0.25893(10) 0.42374(13) 0.0129(4) Uani 1 1 d . . . . .
C2 C 0.2613(3) 0.22596(12) 0.49255(16) 0.0218(4) Uani 1 1 d . . . . .
C3 C 0.1247(3) 0.21855(11) 0.32864(15) 0.0180(4) Uani 1 1 d . . . . .
C4 C -0.0800(3) 0.24080(11) 0.46156(14) 0.0163(4) Uani 1 1 d . . . . .
C5 C 0.6797(3) 0.51072(10) 0.39738(13) 0.0129(4) Uani 1 1 d . . . . .
H5 H 0.587757 0.541046 0.430771 0.016 Uiso 1 1 calc R U . . .
C6 C 0.7563(3) 0.45125(11) 0.46606(14) 0.0164(4) Uani 1 1 d . . . . .
H6A H 0.661271 0.413750 0.478574 0.025 Uiso 1 1 calc R U . . .
H6B H 0.796312 0.476664 0.523690 0.025 Uiso 1 1 calc R U . . .
H6C H 0.860518 0.425228 0.439922 0.025 Uiso 1 1 calc R U . . .
C7 C 0.8283(3) 0.56694(12) 0.37145(14) 0.0204(4) Uani 1 1 d . . . . .
H7A H 0.925385 0.539370 0.341174 0.031 Uiso 1 1 calc R U . . .
H7B H 0.879314 0.591949 0.427308 0.031 Uiso 1 1 calc R U . . .
H7C H 0.775565 0.605587 0.329231 0.031 Uiso 1 1 calc R U . . .
C8 C 0.4753(3) 0.54144(11) 0.22146(14) 0.0175(4) Uani 1 1 d . . . . .
H8 H 0.585715 0.567206 0.197877 0.021 Uiso 1 1 calc R U . . .
C9 C 0.3662(3) 0.60107(12) 0.27272(17) 0.0251(5) Uani 1 1 d . . . . .
H9A H 0.260986 0.576494 0.299724 0.038 Uiso 1 1 calc R U . . .
H9B H 0.323344 0.640890 0.229453 0.038 Uiso 1 1 calc R U . . .
H9C H 0.444286 0.624066 0.321858 0.038 Uiso 1 1 calc R U . . .
C10 C 0.3630(3) 0.50984(14) 0.13842(17) 0.0299(5) Uani 1 1 d . . . . .
H10A H 0.437989 0.474222 0.104310 0.045 Uiso 1 1 calc R U . . .
H10B H 0.323516 0.552056 0.097861 0.045 Uiso 1 1 calc R U . . .
H10C H 0.255525 0.483004 0.159941 0.045 Uiso 1 1 calc R U . . .
C11 C 0.7185(3) 0.40388(11) 0.24076(14) 0.0154(4) Uani 1 1 d . . . . .
H11 H 0.804736 0.383258 0.290068 0.019 Uiso 1 1 calc R U . . .
C12 C 0.6272(3) 0.33406(11) 0.19368(15) 0.0213(4) Uani 1 1 d . . . . .
H12A H 0.560100 0.305161 0.239037 0.032 Uiso 1 1 calc R U . . .
H12B H 0.721080 0.301320 0.168254 0.032 Uiso 1 1 calc R U . . .
H12C H 0.542371 0.351207 0.143755 0.032 Uiso 1 1 calc R U . . .
C13 C 0.8360(3) 0.44654(13) 0.17326(16) 0.0265(5) Uani 1 1 d . . . . .
H13A H 0.760372 0.461647 0.118859 0.040 Uiso 1 1 calc R U . . .
H13B H 0.934868 0.413113 0.154311 0.040 Uiso 1 1 calc R U . . .
H13C H 0.888247 0.492210 0.203322 0.040 Uiso 1 1 calc R U . . .

loop_
_atom_site_aniso_label
_atom_site_aniso_U_11
_atom_site_aniso_U_22
_atom_site_aniso_U_33
_atom_site_aniso_U_23
_atom_site_aniso_U_13
_atom_site_aniso_U_12
Au1 0.01091(4) 0.01094(3) 0.01475(4) 0.00010(3) 0.00276(2) -0.00135(3)
P1 0.0101(2) 0.0117(2) 0.0125(2) 0.00060(17) 0.00067(18) -0.00126(18)
F1 0.0353(8) 0.0456(8) 0.0178(7) 0.0059(6) -0.0041(6) 0.0046(7)
F2 0.0143(6) 0.0392(8) 0.0394(8) 0.0107(7) -0.0052(6) 0.0002(6)
F3 0.0341(8) 0.0197(6) 0.0433(9) 0.0113(6) 0.0001(7) 0.0096(6)
F4 0.0249(7) 0.0199(6) 0.0225(7) -0.0020(5) 0.0125(5) -0.0014(5)
F5 0.0302(7) 0.0121(5) 0.0327(7) 0.0047(5) 0.0122(6) -0.0044(5)
F6 0.0137(6) 0.0285(6) 0.0263(7) 0.0018(5) -0.0004(5) -0.0033(5)
F7 0.0319(7) 0.0174(6) 0.0341(8) -0.0105(5) 0.0119(6) -0.0088(5)
F8 0.0231(7) 0.0197(6) 0.0304(7) -0.0058(5) 0.0139(6) 0.0003(5)
F9 0.0330(8) 0.0334(7) 0.0154(6) -0.0011(5) -0.0007(6) 0.0032(6)
O1 0.0149(7) 0.0084(6) 0.0193(7) 0.0015(5) 0.0066(6) -0.0013(5)
C1 0.0128(9) 0.0110(8) 0.0149(9) 0.0021(7) 0.0017(7) 0.0014(7)
C2 0.0206(11) 0.0207(10) 0.0238(11) 0.0047(9) -0.0005(9) 0.0029(9)
C3 0.0173(10) 0.0154(9) 0.0216(11) -0.0029(8) 0.0046(8) -0.0021(8)
C4 0.0174(10) 0.0131(8) 0.0187(10) 0.0020(7) 0.0045(8) -0.0028(8)
C5 0.0127(9) 0.0130(8) 0.0131(9) -0.0023(7) 0.0006(7) 0.0012(7)
C6 0.0171(10) 0.0175(9) 0.0145(10) 0.0006(7) -0.0004(8) 0.0036(8)
C7 0.0216(10) 0.0211(10) 0.0184(11) -0.0001(8) -0.0011(9) -0.0081(9)
C8 0.0158(10) 0.0175(9) 0.0188(10) 0.0065(8) -0.0022(8) -0.0033(8)
C9 0.0197(11) 0.0207(10) 0.0351(13) 0.0096(10) 0.0022(9) 0.0050(9)
C10 0.0306(13) 0.0319(12) 0.0261(12) 0.0070(10) -0.0128(10) -0.0059(10)
C11 0.0135(9) 0.0185(9) 0.0146(9) -0.0038(8) 0.0031(7) -0.0014(8)
C12 0.0222(11) 0.0197(10) 0.0220(11) -0.0080(8) 0.0024(9) -0.0025(8)
C13 0.0250(12) 0.0281(11) 0.0276(12) -0.0099(10) 0.0146(10) -0.0097(10)

loop_
_atom_type_symbol
_atom_type_description
_atom_type_scat_dispersion_real
_atom_type_scat_dispersion_imag
_atom_type_scat_source
C C 0.0033 0.0016 'International Tables Vol C Tables 4.2.6.8 and 6.1.1.4'
H H 0.0000 0.0000 'International Tables Vol C Tables 4.2.6.8 and 6.1.1.4'
Au Au -2.0133 8.8022 'International Tables Vol C Tables 4.2.6.8 and 6.1.1.4'
F F 0.0171 0.0103 'International Tables Vol C Tables 4.2.6.8 and 6.1.1.4'
O O 0.0106 0.0060 'International Tables Vol C Tables 4.2.6.8 and 6.1.1.4'
P P 0.1023 0.0942 'International Tables Vol C Tables 4.2.6.8 and 6.1.1.4'

loop_
_geom_angle_atom_site_label_1
_geom_angle_atom_site_label_2
_geom_angle_atom_site_label_3
_geom_angle
_geom_angle_site_symmetry_1
_geom_angle_site_symmetry_3
_geom_angle_publ_flag
O1 Au1 P1 176.05(4) . . ?
C5 P1 Au1 108.31(7) . . ?
C5 P1 C8 106.39(9) . . ?
C5 P1 C11 107.13(9) . . ?
C8 P1 Au1 113.92(7) . . ?
C8 P1 C11 108.90(9) . . ?
C11 P1 Au1 111.83(6) . . ?
C1 O1 Au1 126.04(11) . . ?
O1 C1 C2 112.21(16) . . ?
O1 C1 C3 111.66(16) . . ?
O1 C1 C4 106.95(15) . . ?
C3 C1 C2 109.14(16) . . ?
C3 C1 C4 108.24(15) . . ?
C4 C1 C2 108.51(16) . . ?
F1 C2 F3 107.25(18) . . ?
F1 C2 C1 111.17(17) . . ?
F2 C2 F1 107.46(18) . . ?
F2 C2 F3 106.91(17) . . ?
F2 C2 C1 111.20(17) . . ?
F3 C2 C1 112.57(18) . . ?
F7 C3 F8 106.82(15) . . ?
F7 C3 C1 112.98(16) . . ?
F8 C3 C1 110.64(16) . . ?
F9 C3 F7 107.74(17) . . ?
F9 C3 F8 106.97(17) . . ?
F9 C3 C1 111.40(16) . . ?
F4 C4 F5 107.27(15) . . ?
F4 C4 F6 107.05(16) . . ?
F4 C4 C1 111.34(16) . . ?
F5 C4 C1 113.16(16) . . ?
F6 C4 F5 107.06(16) . . ?
F6 C4 C1 110.65(16) . . ?
P1 C5 H5 106.3 . . ?
C6 C5 P1 110.83(13) . . ?
C6 C5 H5 106.3 . . ?
C7 C5 P1 115.69(13) . . ?
C7 C5 H5 106.3 . . ?
C7 C5 C6 110.74(16) . . ?
C5 C6 H6A 109.5 . . ?
C5 C6 H6B 109.5 . . ?
C5 C6 H6C 109.5 . . ?
H6A C6 H6B 109.5 . . ?
H6A C6 H6C 109.5 . . ?
H6B C6 H6C 109.5 . . ?
C5 C7 H7A 109.5 . . ?
C5 C7 H7B 109.5 . . ?
C5 C7 H7C 109.5 . . ?
H7A C7 H7B 109.5 . . ?
H7A C7 H7C 109.5 . . ?
H7B C7 H7C 109.5 . . ?
P1 C8 H8 107.9 . . ?
C9 C8 P1 110.80(15) . . ?
C9 C8 H8 107.9 . . ?
C9 C8 C10 110.80(18) . . ?
C10 C8 P1 111.29(14) . . ?
C10 C8 H8 107.9 . . ?
C8 C9 H9A 109.5 . . ?
C8 C9 H9B 109.5 . . ?
C8 C9 H9C 109.5 . . ?
H9A C9 H9B 109.5 . . ?
H9A C9 H9C 109.5 . . ?
H9B C9 H9C 109.5 . . ?
C8 C10 H10A 109.5 . . ?
C8 C10 H10B 109.5 . . ?
C8 C10 H10C 109.5 . . ?
H10A C10 H10B 109.5 . . ?
H10A C10 H10C 109.5 . . ?
H10B C10 H10C 109.5 . . ?
P1 C11 H11 106.2 . . ?
C12 C11 P1 112.41(14) . . ?
C12 C11 H11 106.2 . . ?
C13 C11 P1 114.72(14) . . ?
C13 C11 H11 106.2 . . ?
C13 C11 C12 110.49(17) . . ?
C11 C12 H12A 109.5 . . ?
C11 C12 H12B 109.5 . . ?
C11 C12 H12C 109.5 . . ?
H12A C12 H12B 109.5 . . ?
H12A C12 H12C 109.5 . . ?
H12B C12 H12C 109.5 . . ?
C11 C13 H13A 109.5 . . ?
C11 C13 H13B 109.5 . . ?
C11 C13 H13C 109.5 . . ?
H13A C13 H13B 109.5 . . ?
H13A C13 H13C 109.5 . . ?
H13B C13 H13C 109.5 . . ?

loop_
_geom_bond_atom_site_label_1
_geom_bond_atom_site_label_2
_geom_bond_distance
_geom_bond_site_symmetry_2
_geom_bond_publ_flag
Au1 P1 2.2285(6) . ?
Au1 O1 2.0548(13) . ?
P1 C5 1.841(2) . ?
P1 C8 1.842(2) . ?
P1 C11 1.846(2) . ?
F1 C2 1.333(3) . ?
F2 C2 1.328(3) . ?
F3 C2 1.343(2) . ?
F4 C4 1.331(2) . ?
F5 C4 1.342(2) . ?
F6 C4 1.339(2) . ?
F7 C3 1.342(2) . ?
F8 C3 1.344(2) . ?
F9 C3 1.322(2) . ?
O1 C1 1.357(2) . ?
C1 C2 1.561(3) . ?
C1 C3 1.557(3) . ?
C1 C4 1.561(3) . ?
C5 H5 1.0000 . ?
C5 C6 1.530(3) . ?
C5 C7 1.527(3) . ?
C6 H6A 0.9800 . ?
C6 H6B 0.9800 . ?
C6 H6C 0.9800 . ?
C7 H7A 0.9800 . ?
C7 H7B 0.9800 . ?
C7 H7C 0.9800 . ?
C8 H8 1.0000 . ?
C8 C9 1.528(3) . ?
C8 C10 1.531(3) . ?
C9 H9A 0.9800 . ?
C9 H9B 0.9800 . ?
C9 H9C 0.9800 . ?
C10 H10A 0.9800 . ?
C10 H10B 0.9800 . ?
C10 H10C 0.9800 . ?
C11 H11 1.0000 . ?
C11 C12 1.538(3) . ?
C11 C13 1.528(3) . ?
C12 H12A 0.9800 . ?
C12 H12B 0.9800 . ?
C12 H12C 0.9800 . ?
C13 H13A 0.9800 . ?
C13 H13B 0.9800 . ?
C13 H13C 0.9800 . ?

loop_
_geom_torsion_atom_site_label_1
_geom_torsion_atom_site_label_2
_geom_torsion_atom_site_label_3
_geom_torsion_atom_site_label_4
_geom_torsion
_geom_torsion_site_symmetry_1
_geom_torsion_site_symmetry_2
_geom_torsion_site_symmetry_3
_geom_torsion_site_symmetry_4
_geom_torsion_publ_flag
Au1 P1 C5 C6 58.79(14) . . . . ?
Au1 P1 C5 C7 -174.09(13) . . . . ?
Au1 P1 C8 C9 64.69(15) . . . . ?
Au1 P1 C8 C10 -59.07(17) . . . . ?
Au1 P1 C11 C12 32.38(16) . . . . ?
Au1 P1 C11 C13 159.73(14) . . . . ?
Au1 O1 C1 C2 68.6(2) . . . . ?
Au1 O1 C1 C3 -54.3(2) . . . . ?
Au1 O1 C1 C4 -172.48(12) . . . . ?
O1 C1 C2 F1 73.5(2) . . . . ?
O1 C1 C2 F2 -46.2(2) . . . . ?
O1 C1 C2 F3 -166.10(16) . . . . ?
O1 C1 C3 F7 -161.05(16) . . . . ?
O1 C1 C3 F8 79.2(2) . . . . ?
O1 C1 C3 F9 -39.6(2) . . . . ?
O1 C1 C4 F4 -47.0(2) . . . . ?
O1 C1 C4 F5 -167.95(16) . . . . ?
O1 C1 C4 F6 71.89(19) . . . . ?
C2 C1 C3 F7 74.3(2) . . . . ?
C2 C1 C3 F8 -45.4(2) . . . . ?
C2 C1 C3 F9 -164.24(16) . . . . ?
C2 C1 C4 F4 74.21(19) . . . . ?
C2 C1 C4 F5 -46.7(2) . . . . ?
C2 C1 C4 F6 -166.86(15) . . . . ?
C3 C1 C2 F1 -162.16(16) . . . . ?
C3 C1 C2 F2 78.1(2) . . . . ?
C3 C1 C2 F3 -41.8(2) . . . . ?
C3 C1 C4 F4 -167.47(15) . . . . ?
C3 C1 C4 F5 71.6(2) . . . . ?
C3 C1 C4 F6 -48.5(2) . . . . ?
C4 C1 C2 F1 -44.4(2) . . . . ?
C4 C1 C2 F2 -164.11(16) . . . . ?
C4 C1 C2 F3 75.9(2) . . . . ?
C4 C1 C3 F7 -43.6(2) . . . . ?
C4 C1 C3 F8 -163.30(15) . . . . ?
C4 C1 C3 F9 77.85(19) . . . . ?
C5 P1 C8 C9 -54.56(16) . . . . ?
C5 P1 C8 C10 -178.32(15) . . . . ?
C5 P1 C11 C12 150.90(14) . . . . ?
C5 P1 C11 C13 -81.75(17) . . . . ?
C8 P1 C5 C6 -178.35(14) . . . . ?
C8 P1 C5 C7 -51.23(16) . . . . ?
C8 P1 C11 C12 -94.41(16) . . . . ?
C8 P1 C11 C13 32.94(18) . . . . ?
C11 P1 C5 C6 -61.99(15) . . . . ?
C11 P1 C5 C7 65.13(16) . . . . ?
C11 P1 C8 C9 -169.72(14) . . . . ?
C11 P1 C8 C10 66.51(17) . . . . ?
